data_7156746
loop_
_publ_author_name
'Goryaeva, Marina V.'
'Kushch, Svetlana O.'
'Khudina, Olga G.'
'Burgart, Yanina V.'
'Kudyakova, Yulia S.'
'Ezhikova, Marina A.'
'Kodess, Mikhail I.'
'Slepukhin, Pavel A.'
'Sadretdinova, Lilya Sh'
'Evstigneeva, Natalya P.'
'Gerasimova, Natalya A.'
'Saloutin, Victor I.'

_publ_section_title
;
 Autocatalyzed three-component cyclization of polyfluoroalkyl-3-oxo
 esters, methyl ketones and alkyl amines: a novel approach to
 3-alkylamino-5-hydroxy-5-polyfluoroalkylcyclohex-2-en-1-ones.
;
_journal_issue 17
_journal_name_full 'Organic &amp; biomolecular chemistry'
_journal_page_first 4273
_journal_page_last 4280
_journal_paper_doi 10.1039/c9ob00293f
_journal_volume 17
_journal_year 2019
_chemical_formula_moiety 'C11 H17 F3 N2 O2'
_chemical_formula_sum 'C11 H17 F3 N2 O2'
_chemical_formula_weight 266.27
_chemical_melting_point 460.0(10)
_chemical_name_systematic 3-{[2-(Dimethylamino)ethyl]amino}-5-hydroxy-5-(trifluoromethyl)cyclohex-2-en-1-one
_space_group_IT_number 2
_space_group_name_Hall '-P 1'
_space_group_name_H-M_alt 'P -1'
_symmetry_cell_setting triclinic
_symmetry_space_group_name_Hall '-P 1'
_symmetry_space_group_name_H-M 'P -1'
_atom_sites_solution_hydrogens geom
_atom_sites_solution_primary direct
_atom_sites_solution_secondary difmap
_audit_creation_method SHELXL-97
_audit_update_record
;
2018-12-25 deposited with the CCDC.    2019-03-25 downloaded from the CCDC.
;
_cell_angle_alpha 87.424(6)
_cell_angle_beta 82.903(6)
_cell_angle_gamma 75.668(7)
_cell_formula_units_Z 2
_cell_length_a 7.0958(6)
_cell_length_b 8.4262(7)
_cell_length_c 11.3160(8)
_cell_measurement_reflns_used 1200
_cell_measurement_temperature 145(2)
_cell_measurement_theta_max 30.0160
_cell_measurement_theta_min 3.6450
_cell_volume 650.44(9)
_computing_cell_refinement 'CrysAlisPro 1.171.39.38a (Rigaku OD, 2017)'
_computing_data_collection 'CrysAlisPro 1.171.39.38a (Rigaku OD, 2017)'
_computing_data_reduction 'CrysAlisPro 1.171.39.38a (Rigaku OD, 2017)'
_computing_molecular_graphics 'Bruker SHELXTL'
_computing_publication_material 'Bruker SHELXTL'
_computing_structure_refinement 'SHELXL-97 (Sheldrick, 1997)'
_computing_structure_solution 'SHELXS-97 (Sheldrick, 1990)'
_diffrn_ambient_temperature 145(2)
_diffrn_detector 'CCD plate'
_diffrn_detector_area_resol_mean 16.5253
_diffrn_detector_type Sapphire3
_diffrn_measured_fraction_theta_full 0.990
_diffrn_measured_fraction_theta_max 0.856
_diffrn_measurement_device 'four-circle diffractometer'
_diffrn_measurement_device_type 'Xcalibur, Sapphire3'
_diffrn_measurement_method 'omega scans'
_diffrn_radiation_monochromator graphite
_diffrn_radiation_source 'fine-focus sealed tube'
_diffrn_radiation_type MoK\a
_diffrn_radiation_wavelength 0.71073
_diffrn_reflns_av_R_equivalents 0.0399
_diffrn_reflns_av_sigmaI/netI 0.0908
_diffrn_reflns_limit_h_max 9
_diffrn_reflns_limit_h_min -9
_diffrn_reflns_limit_k_max 10
_diffrn_reflns_limit_k_min -11
_diffrn_reflns_limit_l_max 15
_diffrn_reflns_limit_l_min -15
_diffrn_reflns_number 5313
_diffrn_reflns_theta_full 27.00
_diffrn_reflns_theta_max 30.80
_diffrn_reflns_theta_min 3.63
_exptl_absorpt_coefficient_mu 0.122
_exptl_absorpt_correction_T_max 1.00000
_exptl_absorpt_correction_T_min 0.85675
_exptl_absorpt_correction_type multi-scan
_exptl_absorpt_process_details
;
CrysAlisPro 1.171.39.38a (Rigaku Oxford Diffraction, 2017)
Empirical absorption correction using spherical harmonics,
 implemented in SCALE3 ABSPACK scaling algorithm.
;
_exptl_crystal_colour colorless
_exptl_crystal_density_diffrn 1.360
_exptl_crystal_density_method 'not measured'
_exptl_crystal_description prism
_exptl_crystal_F_000 280
_exptl_crystal_size_max 0.43
_exptl_crystal_size_mid 0.37
_exptl_crystal_size_min 0.29
_refine_diff_density_max 0.341
_refine_diff_density_min -0.322
_refine_diff_density_rms 0.069
_refine_ls_extinction_method none
_refine_ls_goodness_of_fit_ref 1.002
_refine_ls_hydrogen_treatment mixed
_refine_ls_matrix_type full
_refine_ls_number_parameters 177
_refine_ls_number_reflns 3488
_refine_ls_number_restraints 0
_refine_ls_restrained_S_all 1.002
_refine_ls_R_factor_all 0.1146
_refine_ls_R_factor_gt 0.0646
_refine_ls_shift/su_max 0.000
_refine_ls_shift/su_mean 0.000
_refine_ls_structure_factor_coef Fsqd
_refine_ls_weighting_details 'calc w=1/[\s^2^(Fo^2^)+(0.0900P)^2^+0.0000P] where P=(Fo^2^+2Fc^2^)/3'
_refine_ls_weighting_scheme calc
_refine_ls_wR_factor_gt 0.1552
_refine_ls_wR_factor_ref 0.2089
_reflns_number_gt 2016
_reflns_number_total 3488
_reflns_threshold_expression >2sigma(I)
_cod_data_source_file c9ob00293f2.cif
_cod_data_source_block exp_281
_cod_depositor_comments
;
The following automatic conversions were performed:

'_chemical_melting_point' value '459-461' was changed to '460.0(10)'
- the average value was taken and precision was estimated.

'_symmetry_cell_setting' value 'Triclinic' changed to 'triclinic'
according to
/home/data/users/saulius/crontab/automatic-downloads/rss-feeds/RSC/lib/dictionaries/cif_core.dic
dictionary named 'cif_core.dic' version 2.4.2 from 2011-04-26.

Automatic conversion script
Id: cif_fix_values 4973 2017-02-22 13:04:09Z antanas 

 Adding full bibliography for 7156746--7156747.cif.
;
_cod_original_sg_symbol_H-M P-1
_cod_database_code 7156746

loop_
_symmetry_equiv_pos_as_xyz
'x, y, z'
'-x, -y, -z'

loop_
_atom_site_label
_atom_site_type_symbol
_atom_site_fract_x
_atom_site_fract_y
_atom_site_fract_z
_atom_site_U_iso_or_equiv
_atom_site_adp_type
_atom_site_occupancy
_atom_site_symmetry_multiplicity
_atom_site_calc_flag
_atom_site_refinement_flags
O1 O 0.0923(3) 0.3142(2) 0.71486(16) 0.0288(4) Uani 1 1 d .
F1 F 0.1245(3) 0.07011(19) 0.55528(14) 0.0429(5) Uani 1 1 d .
N1 N 0.2796(3) 0.4908(2) 1.30560(18) 0.0285(5) Uani 1 1 d .
C1 C 0.1158(4) 0.1494(3) 0.7551(2) 0.0245(5) Uani 1 1 d .
F2 F 0.4005(2) 0.0695(2) 0.61607(14) 0.0429(4) Uani 1 1 d .
N2 N 0.2479(3) 0.2618(2) 1.03627(18) 0.0257(5) Uani 1 1 d .
O2 O -0.3591(3) 0.2053(2) 0.93420(18) 0.0377(5) Uani 1 1 d .
C2 C -0.0791(4) 0.1076(3) 0.7970(2) 0.0275(5) Uani 1 1 d .
H2A H -0.1660 0.1412 0.7358 0.033 Uiso 1 1 calc R
H2B H -0.0569 -0.0102 0.8074 0.033 Uiso 1 1 calc R
F3 F 0.2521(3) -0.11833(18) 0.67730(15) 0.0448(5) Uani 1 1 d .
C3 C -0.1782(3) 0.1886(3) 0.9125(2) 0.0267(5) Uani 1 1 d .
C4 C -0.0648(4) 0.2399(3) 0.9908(2) 0.0254(5) Uani 1 1 d .
C5 C 0.1348(3) 0.2148(3) 0.9659(2) 0.0223(5) Uani 1 1 d .
C6 C 0.2426(3) 0.1210(3) 0.8573(2) 0.0244(5) Uani 1 1 d .
H6A H 0.2783 0.0050 0.8769 0.029 Uiso 1 1 calc R
H6B H 0.3621 0.1559 0.8326 0.029 Uiso 1 1 calc R
C7 C 0.2232(4) 0.0433(3) 0.6510(2) 0.0320(6) Uani 1 1 d .
C8 C 0.1742(4) 0.3480(3) 1.1468(2) 0.0264(5) Uani 1 1 d .
H8A H 0.1201 0.2776 1.2044 0.032 Uiso 1 1 calc R
H8B H 0.0713 0.4445 1.1330 0.032 Uiso 1 1 calc R
C9 C 0.3431(4) 0.3981(3) 1.1944(2) 0.0267(5) Uani 1 1 d .
H9A H 0.4443 0.3006 1.2087 0.032 Uiso 1 1 calc R
H9B H 0.3994 0.4648 1.1347 0.032 Uiso 1 1 calc R
C10 C 0.4400(4) 0.5619(3) 1.3320(3) 0.0386(7) Uani 1 1 d .
H10A H 0.3989 0.6265 1.4025 0.058 Uiso 1 1 calc R
H10B H 0.4726 0.6300 1.2662 0.058 Uiso 1 1 calc R
H10C H 0.5528 0.4753 1.3443 0.058 Uiso 1 1 calc R
C11 C 0.2333(4) 0.3838(3) 1.4053(2) 0.0391(7) Uani 1 1 d .
H11A H 0.1234 0.3432 1.3908 0.059 Uiso 1 1 calc R
H11B H 0.2018 0.4449 1.4777 0.059 Uiso 1 1 calc R
H11C H 0.3445 0.2935 1.4125 0.059 Uiso 1 1 calc R
H4 H -0.128(4) 0.291(3) 1.061(3) 0.033(7) Uiso 1 1 d .
H2 H 0.380(5) 0.248(3) 1.009(2) 0.033(7) Uiso 1 1 d .
H17 H -0.039(6) 0.370(4) 0.706(3) 0.060(10) Uiso 1 1 d .

loop_
_atom_site_aniso_label
_atom_site_aniso_U_11
_atom_site_aniso_U_22
_atom_site_aniso_U_33
_atom_site_aniso_U_23
_atom_site_aniso_U_13
_atom_site_aniso_U_12
O1 0.0250(10) 0.0272(9) 0.0343(11) 0.0056(7) -0.0033(8) -0.0076(7)
F1 0.0466(11) 0.0541(10) 0.0295(9) -0.0039(7) -0.0125(8) -0.0105(8)
N1 0.0292(12) 0.0298(11) 0.0274(12) -0.0002(8) -0.0053(9) -0.0080(9)
C1 0.0236(12) 0.0270(11) 0.0250(12) 0.0031(9) -0.0055(10) -0.0091(9)
F2 0.0312(9) 0.0605(10) 0.0345(9) -0.0113(7) 0.0068(7) -0.0095(8)
N2 0.0163(10) 0.0341(11) 0.0267(11) -0.0039(8) -0.0019(8) -0.0059(8)
O2 0.0168(9) 0.0550(12) 0.0434(12) 0.0026(9) -0.0012(8) -0.0142(8)
C2 0.0216(12) 0.0309(12) 0.0319(14) 0.0025(10) -0.0078(10) -0.0084(9)
F3 0.0516(12) 0.0318(8) 0.0471(11) -0.0073(7) -0.0052(9) -0.0022(7)
C3 0.0163(11) 0.0321(12) 0.0329(14) 0.0076(10) -0.0025(10) -0.0097(9)
C4 0.0205(12) 0.0318(12) 0.0229(13) -0.0028(9) 0.0019(10) -0.0063(10)
C5 0.0199(12) 0.0235(11) 0.0238(12) 0.0026(9) -0.0024(9) -0.0065(9)
C6 0.0188(12) 0.0262(11) 0.0276(13) -0.0015(9) -0.0017(9) -0.0048(9)
C7 0.0293(14) 0.0371(14) 0.0298(14) -0.0027(11) -0.0023(11) -0.0090(11)
C8 0.0220(12) 0.0285(12) 0.0280(13) -0.0016(10) -0.0004(10) -0.0062(9)
C9 0.0233(12) 0.0295(12) 0.0279(13) -0.0008(9) -0.0037(10) -0.0073(9)
C10 0.0355(16) 0.0430(15) 0.0413(17) -0.0030(12) -0.0176(13) -0.0103(12)
C11 0.0391(17) 0.0463(16) 0.0285(15) 0.0048(11) -0.0042(12) -0.0050(13)

loop_
_atom_type_symbol
_atom_type_description
_atom_type_scat_dispersion_real
_atom_type_scat_dispersion_imag
_atom_type_scat_source
C C 0.0033 0.0016 'International Tables Vol C Tables 4.2.6.8 and 6.1.1.4'
H H 0.0000 0.0000 'International Tables Vol C Tables 4.2.6.8 and 6.1.1.4'
N N 0.0061 0.0033 'International Tables Vol C Tables 4.2.6.8 and 6.1.1.4'
O O 0.0106 0.0060 'International Tables Vol C Tables 4.2.6.8 and 6.1.1.4'
F F 0.0171 0.0103 'International Tables Vol C Tables 4.2.6.8 and 6.1.1.4'

loop_
_geom_angle_atom_site_label_1
_geom_angle_atom_site_label_2
_geom_angle_atom_site_label_3
_geom_angle
C1 O1 H17 114.1(19)
C11 N1 C9 111.00(19)
C11 N1 C10 109.2(2)
C9 N1 C10 108.4(2)
O1 C1 C7 106.42(19)
O1 C1 C2 112.6(2)
C7 C1 C2 110.54(19)
O1 C1 C6 108.50(18)
C7 C1 C6 109.2(2)
C2 C1 C6 109.5(2)
C5 N2 C8 123.9(2)
C5 N2 H2 118.1(17)
C8 N2 H2 117.6(17)
C3 C2 C1 113.23(19)
C3 C2 H2A 108.9
C1 C2 H2A 108.9
C3 C2 H2B 108.9
C1 C2 H2B 108.9
H2A C2 H2B 107.7
O2 C3 C4 123.2(2)
O2 C3 C2 117.3(2)
C4 C3 C2 119.5(2)
C5 C4 C3 121.7(2)
C5 C4 H4 119.7(18)
C3 C4 H4 118.6(18)
N2 C5 C4 124.0(2)
N2 C5 C6 115.2(2)
C4 C5 C6 120.7(2)
C5 C6 C1 110.89(19)
C5 C6 H6A 109.5
C1 C6 H6A 109.5
C5 C6 H6B 109.5
C1 C6 H6B 109.5
H6A C6 H6B 108.0
F2 C7 F1 106.8(2)
F2 C7 F3 106.3(2)
F1 C7 F3 106.37(19)
F2 C7 C1 112.3(2)
F1 C7 C1 112.2(2)
F3 C7 C1 112.3(2)
N2 C8 C9 108.6(2)
N2 C8 H8A 110.0
C9 C8 H8A 110.0
N2 C8 H8B 110.0
C9 C8 H8B 110.0
H8A C8 H8B 108.3
N1 C9 C8 112.2(2)
N1 C9 H9A 109.2
C8 C9 H9A 109.2
N1 C9 H9B 109.2
C8 C9 H9B 109.2
H9A C9 H9B 107.9
N1 C10 H10A 109.5
N1 C10 H10B 109.5
H10A C10 H10B 109.5
N1 C10 H10C 109.5
H10A C10 H10C 109.5
H10B C10 H10C 109.5
N1 C11 H11A 109.5
N1 C11 H11B 109.5
H11A C11 H11B 109.5
N1 C11 H11C 109.5
H11A C11 H11C 109.5
H11B C11 H11C 109.5

loop_
_geom_bond_atom_site_label_1
_geom_bond_atom_site_label_2
_geom_bond_distance
O1 C1 1.418(3)
O1 H17 0.95(4)
F1 C7 1.342(3)
N1 C11 1.468(3)
N1 C9 1.474(3)
N1 C10 1.477(3)
C1 C7 1.518(3)
C1 C2 1.525(3)
C1 C6 1.527(3)
F2 C7 1.340(3)
N2 C5 1.333(3)
N2 C8 1.448(3)
N2 H2 0.93(3)
O2 C3 1.250(3)
C2 C3 1.511(3)
C2 H2A 0.9700
C2 H2B 0.9700
F3 C7 1.351(3)
C3 C4 1.415(3)
C4 C5 1.374(3)
C4 H4 0.93(3)
C5 C6 1.509(3)
C6 H6A 0.9700
C6 H6B 0.9700
C8 C9 1.528(3)
C8 H8A 0.9700
C8 H8B 0.9700
C9 H9A 0.9700
C9 H9B 0.9700
C10 H10A 0.9600
C10 H10B 0.9600
C10 H10C 0.9600
C11 H11A 0.9600
C11 H11B 0.9600
C11 H11C 0.9600

loop_
_geom_torsion_atom_site_label_1
_geom_torsion_atom_site_label_2
_geom_torsion_atom_site_label_3
_geom_torsion_atom_site_label_4
_geom_torsion
O1 C1 C2 C3 -70.5(3)
C7 C1 C2 C3 170.6(2)
C6 C1 C2 C3 50.2(3)
C1 C2 C3 O2 157.9(2)
C1 C2 C3 C4 -22.8(3)
O2 C3 C4 C5 177.8(2)
C2 C3 C4 C5 -1.4(4)
C8 N2 C5 C4 -1.2(4)
C8 N2 C5 C6 -177.8(2)
C3 C4 C5 N2 179.5(2)
C3 C4 C5 C6 -4.1(4)
N2 C5 C6 C1 -150.3(2)
C4 C5 C6 C1 33.0(3)
O1 C1 C6 C5 68.6(2)
C7 C1 C6 C5 -175.74(19)
C2 C1 C6 C5 -54.6(2)
O1 C1 C7 F2 61.2(3)
C2 C1 C7 F2 -176.3(2)
C6 C1 C7 F2 -55.8(3)
O1 C1 C7 F1 -59.2(3)
C2 C1 C7 F1 63.4(3)
C6 C1 C7 F1 -176.11(19)
O1 C1 C7 F3 -178.9(2)
C2 C1 C7 F3 -56.4(3)
C6 C1 C7 F3 64.1(3)
C5 N2 C8 C9 -173.5(2)
C11 N1 C9 C8 71.1(3)
C10 N1 C9 C8 -168.9(2)
N2 C8 C9 N1 178.49(19)
